data_2231569
loop_
_publ_author_name
'Safyanova, Inna'
'Dudarenko, Nikolay M.'
'Pavlenko, Vadim A.'
'Iskenderov, Turganbay S.'
'Haukka, Matti'

_publ_section_title
;
 3,5-Dimethyl-4-nitroso-1<i>H</i>-pyrazole
;
_journal_coeditor_code JH2317
_journal_issue 9
_journal_name_full 'Acta Crystallographica Section E'
_journal_page_first o2520
_journal_page_last o2521
_journal_paper_doi 10.1107/S1600536811033794
_journal_volume 67
_journal_year 2011
_chemical_formula_iupac 'C5 H7 N3 O'
_chemical_formula_moiety 'C5 H7 N3 O'
_chemical_formula_sum 'C5 H7 N3 O'
_chemical_formula_weight 125.14
_chemical_name_systematic
;
3,5-Dimethyl-4-nitroso-1<i>H</i>-pyrazole
;
_space_group_IT_number 14
_symmetry_cell_setting monoclinic
_symmetry_space_group_name_Hall '-P 2ybc'
_symmetry_space_group_name_H-M 'P 1 21/c 1'
_atom_sites_solution_hydrogens geom
_atom_sites_solution_primary direct
_atom_sites_solution_secondary difmap
_audit_creation_method SHELXL-97
_cell_angle_alpha 90.00
_cell_angle_beta 94.613(3)
_cell_angle_gamma 90.00
_cell_formula_units_Z 8
_cell_length_a 4.0268(2)
_cell_length_b 15.3793(7)
_cell_length_c 19.6627(9)
_cell_measurement_reflns_used 4238
_cell_measurement_temperature 120(2)
_cell_measurement_theta_max 27.48
_cell_measurement_theta_min 1.00
_cell_volume 1213.75(10)
_computing_cell_refinement 'DENZO/SCALEPACK (Otwinowski & Minor, 1997)'
_computing_data_collection 'COLLECT (Nonius, 2000)'
_computing_data_reduction 'DENZO/SCALEPACK (Otwinowski & Minor, 1997)'
_computing_molecular_graphics 'DIAMOND (Brandenburg, 2008)'
_computing_publication_material 'SHELXL97 (Sheldrick, 2008)'
_computing_structure_refinement 'SHELXL97 (Sheldrick, 2008)'
_computing_structure_solution 'SIR2004 (Burla <i>et al.</i>, 2005)'
_diffrn_ambient_temperature 120(2)
_diffrn_detector_area_resol_mean 9
_diffrn_measured_fraction_theta_full 0.995
_diffrn_measured_fraction_theta_max 0.995
_diffrn_measurement_device '95mm CCD camera on \k-goniostat'
_diffrn_measurement_device_type 'Nonius KappaCCD'
_diffrn_measurement_method '\f scans and \w scans with \k offset'
_diffrn_radiation_monochromator 'horizontally mounted graphite crystal'
_diffrn_radiation_source 'fine-focus sealed tube'
_diffrn_radiation_type MoK\a
_diffrn_radiation_wavelength 0.71073
_diffrn_reflns_av_R_equivalents 0.0400
_diffrn_reflns_av_sigmaI/netI 0.0610
_diffrn_reflns_limit_h_max 5
_diffrn_reflns_limit_h_min -4
_diffrn_reflns_limit_k_max 19
_diffrn_reflns_limit_k_min -18
_diffrn_reflns_limit_l_max 25
_diffrn_reflns_limit_l_min -25
_diffrn_reflns_number 9003
_diffrn_reflns_theta_full 27.39
_diffrn_reflns_theta_max 27.39
_diffrn_reflns_theta_min 2.46
_exptl_absorpt_coefficient_mu 0.101
_exptl_absorpt_correction_T_max 0.9874
_exptl_absorpt_correction_T_min 0.9548
_exptl_absorpt_correction_type multi-scan
_exptl_absorpt_process_details '(DENZO/SCALEPACK; Otwinowski & Minor, 1997)'
_exptl_crystal_colour blue
_exptl_crystal_density_diffrn 1.370
_exptl_crystal_density_method 'not measured'
_exptl_crystal_description plate
_exptl_crystal_F_000 528
_exptl_crystal_size_max 0.46
_exptl_crystal_size_mid 0.33
_exptl_crystal_size_min 0.13
_refine_diff_density_max 0.231
_refine_diff_density_min -0.249
_refine_ls_extinction_method none
_refine_ls_goodness_of_fit_ref 1.032
_refine_ls_hydrogen_treatment mixed
_refine_ls_matrix_type full
_refine_ls_number_parameters 175
_refine_ls_number_reflns 2747
_refine_ls_number_restraints 0
_refine_ls_restrained_S_all 1.032
_refine_ls_R_factor_all 0.0720
_refine_ls_R_factor_gt 0.0413
_refine_ls_shift/su_max 0.000
_refine_ls_shift/su_mean 0.000
_refine_ls_structure_factor_coef Fsqd
_refine_ls_weighting_details 'calc w=1/[\s^2^(Fo^2^)+(0.0516P)^2^+0.0988P] where P=(Fo^2^+2Fc^2^)/3'
_refine_ls_weighting_scheme calc
_refine_ls_wR_factor_gt 0.0973
_refine_ls_wR_factor_ref 0.1092
_reflns_number_gt 1866
_reflns_number_total 2747
_reflns_threshold_expression I>2\s(I)
_cod_data_source_file jh2317.cif
_cod_data_source_block I
_cod_original_sg_symbol_H-M 'P 21/c'
_cod_database_code 2231569
_cod_database_fobs_code 2231569

loop_
_symmetry_equiv_pos_as_xyz
'x, y, z'
'-x, y+1/2, -z+1/2'
'-x, -y, -z'
'x, -y-1/2, z-1/2'

loop_
_atom_site_type_symbol
_atom_site_label
_atom_site_fract_x
_atom_site_fract_y
_atom_site_fract_z
_atom_site_U_iso_or_equiv
_atom_site_adp_type
_atom_site_calc_flag
_atom_site_refinement_flags
_atom_site_occupancy
_atom_site_symmetry_multiplicity
O O1A -0.1796(3) 0.16615(7) 0.22546(5) 0.0279(3) Uani d . 1 1
N N1A 0.3665(3) -0.05073(9) 0.32527(7) 0.0241(3) Uani d . 1 1
N N2A 0.4403(3) 0.02548(8) 0.36162(6) 0.0243(3) Uani d . 1 1
N N3A -0.1316(3) 0.08489(8) 0.22016(7) 0.0240(3) Uani d . 1 1
C C1A 0.2710(3) 0.08712(10) 0.32773(8) 0.0210(4) Uani d . 1 1
C C2A 0.2872(4) 0.17879(10) 0.35059(8) 0.0258(4) Uani d . 1 1
H H2A 0.4408 0.1837 0.3917 0.039 Uiso calc R 1 1
H H2B 0.0648 0.1981 0.3609 0.039 Uiso calc R 1 1
H H2C 0.3667 0.2152 0.3144 0.039 Uiso calc R 1 1
C C3A 0.0867(4) 0.05016(9) 0.26876(8) 0.0202(4) Uani d . 1 1
C C4A 0.1598(4) -0.03950(10) 0.27044(8) 0.0225(4) Uani d . 1 1
C C5A 0.0466(4) -0.11093(10) 0.22306(9) 0.0308(4) Uani d . 1 1
H H5A 0.1902 -0.1133 0.1852 0.046 Uiso calc R 1 1
H H5B -0.1839 -0.1001 0.2052 0.046 Uiso calc R 1 1
H H5C 0.0589 -0.1664 0.2476 0.046 Uiso calc R 1 1
O O1B -0.2132(3) 0.13230(7) -0.04852(6) 0.0356(3) Uani d . 1 1
N N1B 0.3699(3) 0.21423(8) 0.11942(7) 0.0216(3) Uani d . 1 1
N N2B 0.3158(3) 0.30207(8) 0.10938(7) 0.0226(3) Uani d . 1 1
N N3B -0.1646(3) 0.20960(9) -0.03253(7) 0.0275(3) Uani d . 1 1
C C1B 0.1150(4) 0.30759(10) 0.05258(8) 0.0214(4) Uani d . 1 1
C C2B 0.0044(4) 0.39331(10) 0.02337(8) 0.0267(4) Uani d . 1 1
H H2B1 0.0884 0.4400 0.0540 0.040 Uiso calc R 1 1
H H2B2 -0.2395 0.3953 0.0182 0.040 Uiso calc R 1 1
H H2B3 0.0918 0.4009 -0.0213 0.040 Uiso calc R 1 1
C C3B 0.0397(4) 0.22318(10) 0.02693(7) 0.0201(3) Uani d . 1 1
C C4B 0.2123(4) 0.16456(10) 0.07173(8) 0.0208(4) Uani d . 1 1
C C5B 0.2411(4) 0.06867(10) 0.07173(8) 0.0264(4) Uani d . 1 1
H H5B1 0.3957 0.0502 0.1100 0.040 Uiso calc R 1 1
H H5B2 0.3250 0.0494 0.0288 0.040 Uiso calc R 1 1
H H5B3 0.0216 0.0428 0.0763 0.040 Uiso calc R 1 1
H H1A 0.453(4) -0.1013(13) 0.3437(9) 0.040(5) Uiso d . 1 1
H H1B 0.515(4) 0.1949(11) 0.1572(9) 0.035(5) Uiso d . 1 1

loop_
_atom_site_aniso_label
_atom_site_aniso_U_11
_atom_site_aniso_U_22
_atom_site_aniso_U_33
_atom_site_aniso_U_12
_atom_site_aniso_U_13
_atom_site_aniso_U_23
O1A 0.0312(6) 0.0231(6) 0.0288(7) 0.0049(5) -0.0017(5) 0.0031(5)
N1A 0.0283(7) 0.0183(7) 0.0252(8) 0.0026(6) -0.0006(6) 0.0023(6)
N2A 0.0268(7) 0.0221(8) 0.0236(7) 0.0000(6) 0.0000(6) 0.0000(6)
N3A 0.0240(7) 0.0244(8) 0.0236(7) 0.0010(6) 0.0024(6) 0.0034(6)
C1A 0.0187(8) 0.0230(9) 0.0216(8) 0.0002(6) 0.0028(6) 0.0019(6)
C2A 0.0259(8) 0.0246(9) 0.0261(9) 0.0004(7) -0.0024(7) -0.0031(7)
C3A 0.0198(8) 0.0204(8) 0.0205(8) -0.0002(6) 0.0023(6) 0.0010(6)
C4A 0.0224(8) 0.0218(9) 0.0235(9) -0.0005(7) 0.0039(7) 0.0021(6)
C5A 0.0352(9) 0.0228(9) 0.0337(10) -0.0011(7) -0.0005(8) -0.0046(7)
O1B 0.0459(7) 0.0269(7) 0.0328(7) -0.0057(6) -0.0044(6) -0.0041(5)
N1B 0.0249(7) 0.0172(7) 0.0222(7) 0.0014(6) -0.0014(6) 0.0019(5)
N2B 0.0270(7) 0.0153(7) 0.0250(7) 0.0008(5) -0.0008(6) 0.0011(5)
N3B 0.0295(7) 0.0247(8) 0.0280(8) -0.0038(6) 0.0007(6) -0.0014(6)
C1B 0.0220(8) 0.0203(8) 0.0223(8) 0.0005(6) 0.0037(7) 0.0001(6)
C2B 0.0308(9) 0.0205(8) 0.0282(9) 0.0013(7) -0.0010(7) 0.0030(7)
C3B 0.0212(8) 0.0194(8) 0.0198(8) -0.0005(6) 0.0020(6) 0.0002(6)
C4B 0.0204(8) 0.0211(8) 0.0214(8) -0.0018(6) 0.0041(7) -0.0013(6)
C5B 0.0313(9) 0.0184(8) 0.0294(9) 0.0012(7) 0.0017(7) -0.0003(7)

loop_
_atom_type_symbol
_atom_type_description
_atom_type_scat_dispersion_real
_atom_type_scat_dispersion_imag
_atom_type_scat_source
C C 0.0033 0.0016 'International Tables Vol C Tables 4.2.6.8 and 6.1.1.4'
H H 0.0000 0.0000 'International Tables Vol C Tables 4.2.6.8 and 6.1.1.4'
N N 0.0061 0.0033 'International Tables Vol C Tables 4.2.6.8 and 6.1.1.4'
O O 0.0106 0.0060 'International Tables Vol C Tables 4.2.6.8 and 6.1.1.4'

loop_
_geom_angle_atom_site_label_1
_geom_angle_atom_site_label_2
_geom_angle_atom_site_label_3
_geom_angle
C4A N1A N2A 113.82(13)
C4A N1A H1A 129.1(11)
N2A N1A H1A 116.9(11)
C1A N2A N1A 105.42(12)
O1A N3A C3A 115.11(12)
N2A C1A C3A 109.56(13)
N2A C1A C2A 121.60(13)
C3A C1A C2A 128.84(13)
C1A C2A H2A 109.5
C1A C2A H2B 109.5
H2A C2A H2B 109.5
C1A C2A H2C 109.5
H2A C2A H2C 109.5
H2B C2A H2C 109.5
N3A C3A C4A 121.63(13)
N3A C3A C1A 132.39(14)
C4A C3A C1A 105.89(13)
N1A C4A C3A 105.30(13)
N1A C4A C5A 123.80(14)
C3A C4A C5A 130.89(14)
C4A C5A H5A 109.5
C4A C5A H5B 109.5
H5A C5A H5B 109.5
C4A C5A H5C 109.5
H5A C5A H5C 109.5
H5B C5A H5C 109.5
C4B N1B N2B 113.61(12)
C4B N1B H1B 126.7(10)
N2B N1B H1B 119.7(10)
C1B N2B N1B 105.14(12)
O1B N3B C3B 115.32(13)
N2B C1B C3B 109.83(13)
N2B C1B C2B 121.54(13)
C3B C1B C2B 128.62(14)
C1B C2B H2B1 109.5
C1B C2B H2B2 109.5
H2B1 C2B H2B2 109.5
C1B C2B H2B3 109.5
H2B1 C2B H2B3 109.5
H2B2 C2B H2B3 109.5
N3B C3B C4B 131.33(14)
N3B C3B C1B 122.16(14)
C4B C3B C1B 106.50(13)
N1B C4B C3B 104.92(13)
N1B C4B C5B 122.65(14)
C3B C4B C5B 132.42(14)
C4B C5B H5B1 109.5
C4B C5B H5B2 109.5
H5B1 C5B H5B2 109.5
C4B C5B H5B3 109.5
H5B1 C5B H5B3 109.5
H5B2 C5B H5B3 109.5

loop_
_geom_bond_atom_site_label_1
_geom_bond_atom_site_label_2
_geom_bond_distance
O1A N3A 1.2701(16)
N1A C4A 1.319(2)
N1A N2A 1.3922(18)
N1A H1A 0.915(19)
N2A C1A 1.3170(19)
N3A C3A 1.3553(19)
C1A C3A 1.442(2)
C1A C2A 1.479(2)
C2A H2A 0.9800
C2A H2B 0.9800
C2A H2C 0.9800
C3A C4A 1.410(2)
C4A C5A 1.488(2)
C5A H5A 0.9800
C5A H5B 0.9800
C5A H5C 0.9800
O1B N3B 1.2412(16)
N1B C4B 1.330(2)
N1B N2B 1.3801(17)
N1B H1B 0.954(18)
N2B C1B 1.3279(19)
N3B C3B 1.3902(19)
C1B C3B 1.417(2)
C1B C2B 1.492(2)
C2B H2B1 0.9800
C2B H2B2 0.9800
C2B H2B3 0.9800
C3B C4B 1.405(2)
C4B C5B 1.479(2)
C5B H5B1 0.9800
C5B H5B2 0.9800
C5B H5B3 0.9800

loop_
_geom_hbond_atom_site_label_D
_geom_hbond_atom_site_label_H
_geom_hbond_atom_site_label_A
_geom_hbond_site_symmetry_A
_geom_hbond_distance_DH
_geom_hbond_distance_HA
_geom_hbond_distance_DA
_geom_hbond_angle_DHA
N1B H1B O1A 1_655 0.954(18) 1.802(18) 2.7526(16) 174.0(15)
N1A H1A N2B 2_645 0.915(19) 1.95(2) 2.8544(18) 171.5(16)

loop_
_geom_torsion_atom_site_label_1
_geom_torsion_atom_site_label_2
_geom_torsion_atom_site_label_3
_geom_torsion_atom_site_label_4
_geom_torsion
C4A N1A N2A C1A 0.03(17)
N1A N2A C1A C3A -0.15(16)
N1A N2A C1A C2A -179.56(13)
O1A N3A C3A C4A 178.61(13)
O1A N3A C3A C1A 2.4(2)
N2A C1A C3A N3A 176.84(15)
C2A C1A C3A N3A -3.8(3)
N2A C1A C3A C4A 0.22(16)
C2A C1A C3A C4A 179.57(15)
N2A N1A C4A C3A 0.11(17)
N2A N1A C4A C5A 179.38(14)
N3A C3A C4A N1A -177.26(14)
C1A C3A C4A N1A -0.19(16)
N3A C3A C4A C5A 3.5(3)
C1A C3A C4A C5A -179.39(16)
C4B N1B N2B C1B -0.10(17)
N1B N2B C1B C3B 0.46(17)
N1B N2B C1B C2B -178.40(13)
O1B N3B C3B C4B 2.4(2)
O1B N3B C3B C1B -179.01(14)
N2B C1B C3B N3B -179.59(13)
C2B C1B C3B N3B -0.8(2)
N2B C1B C3B C4B -0.65(17)
C2B C1B C3B C4B 178.11(15)
N2B N1B C4B C3B -0.30(16)
N2B N1B C4B C5B 178.69(13)
N3B C3B C4B N1B 179.36(15)
C1B C3B C4B N1B 0.56(16)
N3B C3B C4B C5B 0.5(3)
C1B C3B C4B C5B -178.29(15)

loop_
_cod_related_entry_id
_cod_related_entry_database
_cod_related_entry_code
1 ChemSpider 342068
